data_1532134
loop_
_publ_author_name
'Rustad, J.R.'
'Felmy, A.R.'
'Bylaska, E.J.'
'Rosso, K.M.'

_publ_section_title
;
 Ab initio investigation of the structures of Na O H hydrates and their
 Na(+) and (O H)(-) coordination polyhedra
;
_journal_name_full 'American Mineralogist'
_journal_page_first 436
_journal_page_last 449
_journal_volume 88
_journal_year 2003
_chemical_formula_sum 'H8 Na O4.5'
_chemical_name_systematic 'Na (O H) (H2 O)3.5'
_space_group_IT_number 14
_symmetry_space_group_name_Hall '-P 2ybc'
_symmetry_space_group_name_H-M 'P 1 21/c 1'
_cell_angle_alpha 90
_cell_angle_beta 104.14
_cell_angle_gamma 90
_cell_formula_units_Z 8
_cell_length_a 6.567
_cell_length_b 12.514
_cell_length_c 11.829
_cell_volume 942.648
_citation_journal_id_ASTM AMMIAY
_cod_data_source_file Rustad_AMMIAY_2003_1800.cif
_cod_data_source_block H8Na1O4.5
_cod_original_cell_volume 942.6476
_cod_original_formula_sum 'H8 Na1 O4.5'
_cod_database_code 1532134

loop_
_symmetry_equiv_pos_as_xyz
x,y,z
-x,y+1/2,-z+1/2
-x,-y,-z
x,-y-1/2,z-1/2

loop_
_atom_site_label
_atom_site_type_symbol
_atom_site_fract_x
_atom_site_fract_y
_atom_site_fract_z
_atom_site_occupancy
_atom_site_U_iso_or_equiv
H1 H+1 0.1366 -0.0064 0.0946 1 0.0
H9 H+1 0.9657 0.4453 0.1018 1 0.0
H3 H+1 0.4264 0.4353 0.8733 1 0.0
H13 H+1 0.7947 0.1853 0.3042 1 0.0
O3 O-2 0.3681 0.3795 0.9172 1 0.0
O7 O-2 0.5882 0.1365 0.0225 1 0.0
H12 H+1 0.6622 0.0774 0.9913 1 0.0
H14 H+1 0.8702 0.3058 0.3231 1 0.0
O4 O-2 0.4817 0.4776 0.2175 1 0.0
H16 H+1 0.1567 0.4251 0.4421 1 0.0
Na2 Na+1 0.4098 0.2913 0.334 1 0.0
O2 O-2 0.0829 0.5513 0.1777 1 0.0
H15 H+1 0.1035 0.4473 0.3011 1 0.0
O5 O-2 0.2426 0.2415 0.1441 1 0.0
H2 H+1 0.0153 0.5865 0.2325 1 0.0
O8 O-2 0.7451 0.2603 0.2924 1 0.0
H6 H+1 0.337 0.5076 0.21 1 0.0
H11 H+1 0.4776 0.0994 0.0505 1 0.0
H5 H+1 0.5715 0.5007 0.2951 1 0.0
Na1 Na+1 0.5801 0.3164 0.0997 1 0.0
O9 O-2 0.0968 0.3932 0.3611 1 0.0
O1 O-2 0.2509 0.0323 0.073 1 0.0
H4 H+1 0.2217 0.4009 0.9104 1 0.0
H8 H+1 0.1143 0.2821 0.1062 1 0.0
H7 H+1 0.2256 0.1658 0.1168 1 0.0
O6 O-2 0.9047 0.3808 0.0543 1 0.0
H10 H+1 0.9029 0.3987 0.9726 1 0.0
